data_4325823
loop_
_publ_author_name
'Xiu-Mei Zhang'
'Yan-Qin Wang'
'You Song'
'En-Qing Gao'

_publ_section_title
;
 Synthesis, Structures, and Magnetism of Copper(II) and Manganese(II)
 Coordination Polymers with Azide and Pyridylbenzoates
;
_journal_name_full 'Inorganic Chemistry'
_journal_page_first 7284
_journal_page_last 7294
_journal_paper_doi 10.1021/ic2008842
_journal_volume 50
_journal_year 2011
_chemical_formula_sum 'C36 H30 Cu2 N6 O9'
_chemical_formula_weight 817.74
_chemical_name_systematic
; 
 ? 
;
_space_group_IT_number 14
_symmetry_cell_setting monoclinic
_symmetry_space_group_name_Hall '-P 2ybc'
_symmetry_space_group_name_H-M 'P 1 21/c 1'
_atom_sites_solution_hydrogens geom
_atom_sites_solution_primary direct
_atom_sites_solution_secondary difmap
_audit_creation_method SHELXL-97
_cell_angle_alpha 90.00
_cell_angle_beta 99.010(3)
_cell_angle_gamma 90.00
_cell_formula_units_Z 4
_cell_length_a 15.2793(12)
_cell_length_b 19.3066(16)
_cell_length_c 20.7718(16)
_cell_measurement_reflns_used 6554
_cell_measurement_temperature 293(2)
_cell_measurement_theta_max 20.68
_cell_measurement_theta_min 2.22
_cell_volume 6051.9(8)
_computing_cell_refinement 'Bruker SMART'
_computing_data_collection 'Bruker SMART'
_computing_data_reduction 'Bruker SAINT'
_computing_molecular_graphics 'Bruker SHELXTL'
_computing_publication_material 'Bruker SHELXTL'
_computing_structure_refinement 'Bruker SHELXTL'
_computing_structure_solution 'Bruker SHELXTL'
_diffrn_ambient_temperature 293(2)
_diffrn_measured_fraction_theta_full 0.987
_diffrn_measured_fraction_theta_max 0.987
_diffrn_measurement_device_type 'CCD area detector'
_diffrn_measurement_method 'phi and omega scans'
_diffrn_radiation_monochromator graphite
_diffrn_radiation_source 'fine-focus sealed tube'
_diffrn_radiation_type MoK\a
_diffrn_radiation_wavelength 0.71073
_diffrn_reflns_av_R_equivalents 0.0255
_diffrn_reflns_av_sigmaI/netI 0.0680
_diffrn_reflns_limit_h_max 18
_diffrn_reflns_limit_h_min -18
_diffrn_reflns_limit_k_max 24
_diffrn_reflns_limit_k_min 0
_diffrn_reflns_limit_l_max 26
_diffrn_reflns_limit_l_min 0
_diffrn_reflns_number 52177
_diffrn_reflns_theta_full 27.00
_diffrn_reflns_theta_max 27.00
_diffrn_reflns_theta_min 1.35
_diffrn_standards_decay_% 2.5
_exptl_absorpt_coefficient_mu 0.740
_exptl_absorpt_correction_T_max 0.9296
_exptl_absorpt_correction_T_min 0.8084
_exptl_absorpt_correction_type multi-scan
_exptl_absorpt_process_details SADABS
_exptl_crystal_colour green
_exptl_crystal_density_diffrn 0.897
_exptl_crystal_description block
_exptl_crystal_F_000 1672
_exptl_crystal_size_max 0.30
_exptl_crystal_size_mid 0.20
_exptl_crystal_size_min 0.10
_refine_diff_density_max 0.712
_refine_diff_density_min -0.319
_refine_diff_density_rms 0.071
_refine_ls_extinction_method none
_refine_ls_goodness_of_fit_ref 1.028
_refine_ls_hydrogen_treatment constr
_refine_ls_matrix_type full
_refine_ls_number_parameters 642
_refine_ls_number_reflns 13054
_refine_ls_number_restraints 27
_refine_ls_restrained_S_all 1.035
_refine_ls_R_factor_all 0.0838
_refine_ls_R_factor_gt 0.0485
_refine_ls_shift/su_max 0.001
_refine_ls_shift/su_mean 0.000
_refine_ls_structure_factor_coef Fsqd
_refine_ls_weighting_details 'calc w=1/[\s^2^(Fo^2^)+(0.0708P)^2^+0.0000P] where P=(Fo^2^+2Fc^2^)/3'
_refine_ls_weighting_scheme calc
_refine_ls_wR_factor_gt 0.1411
_refine_ls_wR_factor_ref 0.1457
_reflns_number_gt 7003
_reflns_number_total 13054
_reflns_threshold_expression >2sigma(I)
_cod_data_source_file ic2008842_si_002_2.cif
_cod_data_source_block 2
_cod_original_sg_symbol_H-M 'P 1 21/c 1 '
_cod_database_code 4325823

loop_
_symmetry_equiv_pos_as_xyz
'x, y, z'
'-x, y+1/2, -z+1/2'
'-x, -y, -z'
'x, -y-1/2, z-1/2'

loop_
_atom_site_label
_atom_site_type_symbol
_atom_site_fract_x
_atom_site_fract_y
_atom_site_fract_z
_atom_site_U_iso_or_equiv
_atom_site_adp_type
_atom_site_occupancy
_atom_site_symmetry_multiplicity
_atom_site_calc_flag
_atom_site_refinement_flags
_atom_site_disorder_assembly
_atom_site_disorder_group
Cu1 Cu 0.32109(2) 0.462894(16) 0.236994(15) 0.04105(12) Uani 1 1 d . . .
Cu2 Cu 0.45688(3) 0.540687(19) 0.168537(18) 0.05058(13) Uani 1 1 d U . .
C1 C 0.3489(12) 0.1035(8) -0.1269(8) 0.064(4) Uani 0.54(2) 1 d P A 1
H1A H 0.3653 0.0583 -0.1151 0.077 Uiso 0.54(2) 1 calc PR A 1
C2 C 0.3469(12) 0.1525(8) -0.0793(7) 0.064(4) Uani 0.54(2) 1 d P A 1
H2A H 0.3547 0.1382 -0.0360 0.077 Uiso 0.54(2) 1 calc PR A 1
C3 C 0.335(2) 0.2159(11) -0.0914(15) 0.040(4) Uani 0.54(2) 1 d P A 1
C4 C 0.3158(14) 0.2360(11) -0.1627(11) 0.057(5) Uani 0.54(2) 1 d P A 1
H4A H 0.3068 0.2820 -0.1752 0.069 Uiso 0.54(2) 1 calc PR A 1
C5 C 0.3124(15) 0.1880(12) -0.2049(12) 0.063(5) Uani 0.54(2) 1 d P A 1
H5A H 0.2987 0.2003 -0.2486 0.075 Uiso 0.54(2) 1 calc PR A 1
C6 C 0.334(2) 0.2764(16) -0.0371(15) 0.033(3) Uani 0.54(2) 1 d P A 1
C7 C 0.3403(11) 0.2535(7) 0.0239(7) 0.053(3) Uani 0.54(2) 1 d P A 1
H7A H 0.3459 0.2065 0.0331 0.064 Uiso 0.54(2) 1 calc PR A 1
C8 C 0.3383(11) 0.3001(8) 0.0720(8) 0.048(3) Uani 0.54(2) 1 d P A 1
H8A H 0.3430 0.2857 0.1151 0.058 Uiso 0.54(2) 1 calc PR A 1
C9 C 0.3284(16) 0.3746(15) 0.0551(10) 0.047(5) Uani 0.54(2) 1 d P A 1
C10 C 0.3391(10) 0.3906(5) -0.0014(8) 0.040(4) Uani 0.54(2) 1 d P A 1
H10A H 0.3538 0.4365 -0.0081 0.048 Uiso 0.54(2) 1 calc PR A 1
C11 C 0.331(2) 0.3456(16) -0.0572(16) 0.056(6) Uani 0.54(2) 1 d P A 1
H11A H 0.3248 0.3604 -0.1004 0.067 Uiso 0.54(2) 1 calc PR A 1
C13 C 1.1338(7) 0.4270(5) 0.2031(5) 0.079(3) Uani 0.690(9) 1 d P B 1
H13A H 1.1587 0.3844 0.1958 0.095 Uiso 0.690(9) 1 calc PR B 1
C14 C 1.0395(6) 0.4318(4) 0.1926(4) 0.084(2) Uani 0.690(9) 1 d P B 1
H14A H 1.0035 0.3939 0.1797 0.101 Uiso 0.690(9) 1 calc PR B 1
C15 C 1.0043(7) 0.4974(6) 0.2028(5) 0.061(3) Uani 0.690(9) 1 d PD B 1
C16 C 1.0605(5) 0.5484(4) 0.2239(4) 0.078(2) Uani 0.690(9) 1 d P B 1
H16A H 1.0383 0.5913 0.2338 0.094 Uiso 0.690(9) 1 calc PR B 1
C17 C 1.1516(5) 0.5387(4) 0.2314(4) 0.0685(19) Uani 0.690(9) 1 d P B 1
H17A H 1.1885 0.5764 0.2432 0.082 Uiso 0.690(9) 1 calc PR B 1
C18 C 0.9054(7) 0.5043(9) 0.1949(8) 0.071(6) Uani 0.690(9) 1 d PD B 1
C19 C 0.8524(17) 0.4584(12) 0.1533(10) 0.105(6) Uani 0.690(9) 1 d PD B 1
H19A H 0.8791 0.4233 0.1325 0.126 Uiso 0.690(9) 1 calc PR B 1
C20 C 0.7636(13) 0.4643(12) 0.1428(13) 0.099(4) Uani 0.690(9) 1 d PD B 1
H20A H 0.7298 0.4340 0.1143 0.119 Uiso 0.690(9) 1 calc PR B 1
C21 C 0.723(3) 0.5141(15) 0.1735(13) 0.0820(19) Uani 0.690(9) 1 d PD B 1
C22 C 0.7737(12) 0.5617(7) 0.2156(7) 0.078(2) Uani 0.690(9) 1 d PD B 1
H22A H 0.7462 0.5966 0.2360 0.094 Uiso 0.690(9) 1 calc PR B 1
C23 C 0.8679(11) 0.5554(6) 0.2260(6) 0.079(3) Uani 0.690(9) 1 d P B 1
H23A H 0.9030 0.5858 0.2537 0.095 Uiso 0.690(9) 1 calc PR B 1
C24 C 0.6156(10) 0.5154(6) 0.1578(6) 0.056(3) Uani 0.690(9) 1 d P B 1
O3 O 0.5772(4) 0.4788(3) 0.1166(3) 0.0768(16) Uani 0.690(9) 1 d P B 1
O4 O 0.5846(5) 0.5553(4) 0.1914(3) 0.0627(18) Uani 0.690(9) 1 d P B 1
C1' C 0.3070(12) 0.1073(9) -0.1313(9) 0.050(4) Uani 0.46(2) 1 d P A 2
H1'A H 0.2949 0.0615 -0.1218 0.060 Uiso 0.46(2) 1 calc PR A 2
C2' C 0.3023(13) 0.1556(11) -0.0830(9) 0.067(4) Uani 0.46(2) 1 d P A 2
H2'A H 0.2886 0.1425 -0.0427 0.080 Uiso 0.46(2) 1 calc PR A 2
C3' C 0.320(3) 0.2304(15) -0.0978(19) 0.050(5) Uani 0.46(2) 1 d P A 2
C4' C 0.3484(15) 0.2398(13) -0.1536(12) 0.048(4) Uani 0.46(2) 1 d P A 2
H4'A H 0.3713 0.2831 -0.1615 0.057 Uiso 0.46(2) 1 calc PR A 2
C5' C 0.3464(15) 0.1870(15) -0.2041(13) 0.057(5) Uani 0.46(2) 1 d P A 2
H5'A H 0.3580 0.1991 -0.2452 0.068 Uiso 0.46(2) 1 calc PR A 2
C6' C 0.319(3) 0.270(2) -0.0493(19) 0.050(7) Uani 0.46(2) 1 d P A 2
C7' C 0.2960(12) 0.2542(8) 0.0150(8) 0.048(3) Uani 0.46(2) 1 d P A 2
H7'A H 0.2786 0.2091 0.0224 0.057 Uiso 0.46(2) 1 calc PR A 2
C8' C 0.2977(12) 0.3024(9) 0.0669(9) 0.046(4) Uani 0.46(2) 1 d P A 2
H8'A H 0.2768 0.2899 0.1049 0.055 Uiso 0.46(2) 1 calc PR A 2
C9' C 0.330(2) 0.3659(16) 0.0601(8) 0.040(6) Uani 0.46(2) 1 d P A 2
C10' C 0.3365(19) 0.3923(11) -0.0072(12) 0.100(9) Uani 0.46(2) 1 d P A 2
H10B H 0.3346 0.4388 -0.0188 0.120 Uiso 0.46(2) 1 calc PR A 2
C11' C 0.346(2) 0.339(2) -0.0488(17) 0.050(7) Uani 0.46(2) 1 d P A 2
H11B H 0.3757 0.3512 -0.0830 0.060 Uiso 0.46(2) 1 calc PR A 2
C13' C 1.1341(17) 0.4467(13) 0.1704(11) 0.089(7) Uani 0.310(9) 1 d P B 2
H13B H 1.1600 0.4207 0.1406 0.107 Uiso 0.310(9) 1 calc PR B 2
C14' C 1.0463(14) 0.4529(9) 0.1624(11) 0.084(2) Uani 0.310(9) 1 d PD B 2
H14B H 1.0127 0.4377 0.1237 0.101 Uiso 0.310(9) 1 calc PR B 2
C15' C 1.0026(17) 0.4821(18) 0.2110(13) 0.061(3) Uani 0.310(9) 1 d PD B 2
C16' C 1.0558(11) 0.5111(10) 0.2617(9) 0.088(5) Uani 0.310(9) 1 d PD B 2
H16B H 1.0308 0.5312 0.2952 0.106 Uiso 0.310(9) 1 calc PR B 2
C17' C 1.1463(11) 0.5115(10) 0.2648(9) 0.074(5) Uani 0.310(9) 1 d P B 2
H17B H 1.1801 0.5364 0.2981 0.089 Uiso 0.310(9) 1 calc PR B 2
C18' C 0.9030(18) 0.4953(18) 0.1950(16) 0.086(16) Uani 0.310(9) 1 d PD B 2
C19' C 0.852(3) 0.470(2) 0.1422(17) 0.085(11) Uani 0.310(9) 1 d PD B 2
H19B H 0.8777 0.4447 0.1121 0.102 Uiso 0.310(9) 1 calc PR B 2
C20' C 0.761(3) 0.481(3) 0.131(3) 0.099(4) Uani 0.310(9) 1 d PD B 2
H20B H 0.7259 0.4627 0.0941 0.119 Uiso 0.310(9) 1 calc PR B 2
C21' C 0.723(6) 0.519(3) 0.177(3) 0.0820(19) Uani 0.310(9) 1 d PD B 2
C22' C 0.775(3) 0.5433(18) 0.2305(18) 0.078(2) Uani 0.310(9) 1 d PD B 2
H22B H 0.7500 0.5671 0.2620 0.094 Uiso 0.310(9) 1 calc PR B 2
C23' C 0.861(3) 0.5342(13) 0.2389(16) 0.079(3) Uani 0.310(9) 1 d PD B 2
H23B H 0.8961 0.5541 0.2749 0.095 Uiso 0.310(9) 1 calc PR B 2
C24' C 0.6299(15) 0.5446(16) 0.1826(13) 0.063(8) Uani 0.310(9) 1 d P B 2
O3' O 0.6018(8) 0.5947(8) 0.2175(6) 0.078(4) Uani 0.310(9) 1 d P B 2
O4' O 0.5732(15) 0.5060(12) 0.1456(10) 0.071(5) Uani 0.310(9) 1 d P B 2
C12 C 0.3319(2) 0.42216(14) 0.11241(14) 0.0434(7) Uani 1 1 d U . .
O1 O 0.31111(14) 0.39769(9) 0.16472(9) 0.0479(5) Uani 1 1 d . A .
O2 O 0.35560(15) 0.48330(10) 0.10495(9) 0.0545(5) Uani 1 1 d U A .
C25 C 0.4398(2) 0.90717(16) 0.53638(15) 0.0547(8) Uani 1 1 d . . .
H25A H 0.4441 0.9540 0.5271 0.066 Uiso 1 1 calc R . .
C26 C 0.4300(2) 0.86126(16) 0.48596(15) 0.0581(9) Uani 1 1 d . . .
H26A H 0.4262 0.8772 0.4434 0.070 Uiso 1 1 calc R . .
C27 C 0.4259(2) 0.79014(15) 0.49804(15) 0.0531(8) Uani 1 1 d . . .
C28 C 0.4326(3) 0.77113(17) 0.56260(16) 0.0702(11) Uani 1 1 d . . .
H28A H 0.4326 0.7244 0.5735 0.084 Uiso 1 1 calc R . .
C29 C 0.4395(2) 0.82017(16) 0.61130(15) 0.0593(9) Uani 1 1 d . . .
H29A H 0.4414 0.8057 0.6542 0.071 Uiso 1 1 calc R . .
C30 C 0.4120(2) 0.74026(15) 0.44489(14) 0.0583(9) Uani 1 1 d U . .
C31 C 0.4383(2) 0.75376(17) 0.38471(17) 0.0673(10) Uani 1 1 d . . .
H31A H 0.4661 0.7956 0.3788 0.081 Uiso 1 1 calc R . .
C32 C 0.4247(2) 0.70746(16) 0.33401(16) 0.0622(9) Uani 1 1 d U . .
H32A H 0.4424 0.7190 0.2945 0.075 Uiso 1 1 calc R . .
C33 C 0.3867(2) 0.64661(15) 0.34026(14) 0.0477(7) Uani 1 1 d U B .
C34 C 0.3592(2) 0.63059(17) 0.39996(15) 0.0650(10) Uani 1 1 d U . .
H34A H 0.3321 0.5883 0.4054 0.078 Uiso 1 1 calc R . .
C35 C 0.3725(3) 0.67833(17) 0.45135(17) 0.0723(11) Uani 1 1 d U . .
H35A H 0.3538 0.6673 0.4906 0.087 Uiso 1 1 calc R . .
C36 C 0.3713(2) 0.59362(14) 0.28645(14) 0.0435(7) Uani 1 1 d U . .
O5 O 0.39497(15) 0.60924(10) 0.23268(9) 0.0538(5) Uani 1 1 d U B .
O6 O 0.33508(14) 0.53741(9) 0.29889(9) 0.0468(5) Uani 1 1 d U B .
N1 N 0.32741(19) 0.12022(13) -0.19080(11) 0.0540(7) Uani 1 1 d . . .
N2 N 1.18789(19) 0.47818(14) 0.22237(13) 0.0560(7) Uani 1 1 d . . .
N3 N 0.45375(18) 0.46901(12) 0.23447(11) 0.0460(6) Uani 1 1 d U B .
N4 N 0.4977(2) 0.41865(16) 0.23769(15) 0.0662(8) Uani 1 1 d U . .
N5 N 0.5386(3) 0.3700(2) 0.2405(2) 0.1279(16) Uani 1 1 d U B .
N6 N 0.44342(16) 0.88806(12) 0.59878(12) 0.0478(6) Uani 1 1 d . . .

loop_
_atom_site_aniso_label
_atom_site_aniso_U_11
_atom_site_aniso_U_22
_atom_site_aniso_U_33
_atom_site_aniso_U_23
_atom_site_aniso_U_13
_atom_site_aniso_U_12
Cu1 0.0532(3) 0.03674(19) 0.03524(19) -0.00332(15) 0.01330(16) -0.00192(17)
Cu2 0.0509(3) 0.0526(2) 0.0503(2) 0.01757(17) 0.01428(19) 0.00493(19)
C1 0.097(12) 0.051(5) 0.044(5) -0.001(3) 0.008(8) 0.028(7)
C2 0.098(12) 0.055(5) 0.044(4) 0.001(3) 0.025(8) 0.007(8)
C3 0.068(10) 0.016(8) 0.037(7) 0.008(6) 0.014(6) 0.018(7)
C4 0.087(14) 0.039(5) 0.041(7) -0.001(4) -0.007(8) -0.013(8)
C5 0.095(16) 0.047(5) 0.054(5) -0.002(4) 0.034(9) 0.001(9)
C6 0.045(9) 0.032(6) 0.022(9) -0.011(5) -0.001(7) -0.009(5)
C7 0.073(9) 0.042(4) 0.046(5) 0.001(3) 0.012(7) -0.008(6)
C8 0.061(9) 0.047(5) 0.041(4) 0.000(3) 0.022(7) 0.004(7)
C9 0.038(9) 0.029(6) 0.078(12) -0.001(7) 0.020(8) -0.008(5)
C10 0.069(9) 0.017(4) 0.038(8) -0.002(4) 0.018(6) -0.020(5)
C11 0.092(14) 0.034(6) 0.039(8) 0.000(6) 0.000(8) -0.001(8)
C13 0.066(6) 0.074(5) 0.097(7) -0.012(5) 0.015(6) 0.002(4)
C14 0.070(4) 0.079(5) 0.105(7) 0.001(4) 0.018(5) -0.010(4)
C15 0.046(3) 0.057(7) 0.080(4) 0.007(4) 0.011(3) 0.009(3)
C16 0.063(5) 0.080(5) 0.093(5) -0.016(4) 0.012(4) 0.004(4)
C17 0.066(5) 0.060(4) 0.078(5) -0.007(3) 0.007(4) -0.003(3)
C18 0.045(9) 0.082(8) 0.084(11) 0.012(7) 0.004(7) -0.010(6)
C19 0.097(13) 0.120(11) 0.100(9) -0.024(8) 0.018(8) 0.003(10)
C20 0.071(4) 0.103(13) 0.120(10) -0.015(7) 0.009(4) 0.008(6)
C21 0.049(3) 0.102(5) 0.095(4) 0.040(3) 0.013(3) 0.003(3)
C22 0.075(4) 0.084(8) 0.075(8) 0.013(4) 0.010(5) 0.024(6)
C23 0.069(5) 0.079(7) 0.089(6) -0.003(5) 0.015(4) 0.011(6)
C24 0.075(10) 0.046(5) 0.044(6) -0.009(4) -0.001(6) -0.020(6)
O3 0.065(3) 0.079(4) 0.083(4) -0.014(3) 0.001(3) -0.002(3)
O4 0.060(4) 0.071(4) 0.058(3) 0.001(3) 0.012(3) 0.000(3)
C1' 0.069(11) 0.036(5) 0.048(6) 0.000(4) 0.017(8) 0.012(7)
C2' 0.077(12) 0.075(7) 0.054(6) -0.013(5) 0.027(8) 0.004(9)
C3' 0.087(13) 0.029(11) 0.038(7) 0.014(7) 0.018(7) 0.033(7)
C4' 0.065(12) 0.043(5) 0.030(6) -0.011(4) -0.008(7) -0.016(7)
C5' 0.065(13) 0.068(7) 0.043(6) -0.015(5) 0.024(8) 0.003(9)
C6' 0.065(15) 0.054(12) 0.027(13) -0.010(7) -0.004(9) -0.011(9)
C7' 0.063(10) 0.037(4) 0.046(6) -0.008(4) 0.016(7) -0.014(7)
C8' 0.057(10) 0.038(5) 0.046(5) 0.001(3) 0.022(8) -0.001(7)
C9' 0.063(13) 0.047(13) 0.010(5) 0.003(5) 0.008(6) 0.006(8)
C10' 0.17(2) 0.103(14) 0.029(10) 0.003(8) 0.013(10) 0.015(13)
C11' 0.067(11) 0.058(13) 0.027(8) 0.010(6) 0.010(8) 0.001(8)
C13' 0.070(13) 0.115(18) 0.085(14) -0.035(12) 0.017(13) -0.013(12)
C14' 0.070(4) 0.079(5) 0.105(7) 0.001(4) 0.018(5) -0.010(4)
C15' 0.046(3) 0.057(7) 0.080(4) 0.007(4) 0.011(3) 0.009(3)
C16' 0.075(13) 0.113(14) 0.080(11) -0.022(10) 0.022(9) 0.009(10)
C17' 0.061(12) 0.091(12) 0.072(11) -0.023(9) 0.016(9) 0.003(9)
C18' 0.13(4) 0.070(17) 0.06(2) -0.011(14) 0.03(2) 0.023(17)
C19' 0.031(16) 0.101(18) 0.12(3) -0.033(17) 0.011(14) -0.005(11)
C20' 0.071(4) 0.103(13) 0.120(10) -0.015(7) 0.009(4) 0.008(6)
C21' 0.049(3) 0.102(5) 0.095(4) 0.040(3) 0.013(3) 0.003(3)
C22' 0.075(4) 0.084(8) 0.075(8) 0.013(4) 0.010(5) 0.024(6)
C23' 0.069(5) 0.079(7) 0.089(6) -0.003(5) 0.015(4) 0.011(6)
C24' 0.030(11) 0.093(19) 0.063(14) 0.033(13) -0.004(11) -0.029(13)
O3' 0.062(7) 0.103(9) 0.070(7) 0.005(6) 0.012(5) 0.010(7)
O4' 0.084(14) 0.073(11) 0.050(9) -0.004(7) -0.012(10) -0.024(11)
C12 0.046(2) 0.0424(13) 0.0400(16) -0.0014(13) 0.0013(14) 0.0036(13)
O1 0.0685(15) 0.0445(11) 0.0338(10) -0.0082(9) 0.0174(10) -0.0098(10)
O2 0.0794(16) 0.0448(10) 0.0399(11) 0.0083(8) 0.0112(9) -0.0021(9)
C25 0.064(2) 0.0439(17) 0.060(2) -0.0062(16) 0.0201(18) 0.0030(16)
C26 0.069(3) 0.058(2) 0.0470(18) -0.0078(15) 0.0089(17) -0.0027(18)
C27 0.064(2) 0.0489(18) 0.0481(18) -0.0128(15) 0.0151(16) -0.0018(16)
C28 0.117(3) 0.0467(19) 0.0495(19) -0.0159(16) 0.023(2) -0.003(2)
C29 0.083(3) 0.0498(19) 0.0454(18) 0.0006(15) 0.0109(18) -0.0102(18)
C30 0.093(3) 0.0452(16) 0.0416(17) -0.0098(14) 0.0251(18) -0.0032(16)
C31 0.085(3) 0.057(2) 0.063(2) -0.0075(17) 0.020(2) -0.0096(19)
C32 0.081(3) 0.0519(17) 0.058(2) -0.0033(16) 0.0220(19) -0.0124(16)
C33 0.059(2) 0.0416(14) 0.0435(15) -0.0101(13) 0.0112(14) -0.0042(13)
C34 0.084(3) 0.061(2) 0.0544(18) -0.0077(16) 0.0226(18) -0.0156(19)
C35 0.095(3) 0.0625(19) 0.063(2) -0.0067(18) 0.021(2) -0.0178(19)
C36 0.051(2) 0.0382(13) 0.0422(16) 0.0005(12) 0.0088(15) 0.0069(12)
O5 0.0822(17) 0.0430(11) 0.0382(11) -0.0003(8) 0.0160(10) -0.0073(10)
O6 0.0613(15) 0.0411(10) 0.0413(11) -0.0102(9) 0.0184(10) -0.0054(10)
N1 0.084(2) 0.0419(15) 0.0391(14) -0.0022(11) 0.0184(14) -0.0013(14)
N2 0.0537(19) 0.0527(18) 0.0626(19) -0.0112(13) 0.0121(15) -0.0025(15)
N3 0.0564(18) 0.0410(13) 0.0421(13) 0.0049(11) 0.0125(12) 0.0041(12)
N4 0.062(2) 0.0595(18) 0.081(2) 0.0075(16) 0.0237(17) 0.0090(14)
N5 0.127(4) 0.100(3) 0.159(4) 0.015(3) 0.030(3) 0.048(2)
N6 0.0477(17) 0.0478(15) 0.0484(15) -0.0153(12) 0.0089(12) -0.0029(12)

loop_
_atom_type_symbol
_atom_type_description
_atom_type_scat_dispersion_real
_atom_type_scat_dispersion_imag
_atom_type_scat_source
C C 0.0033 0.0016 'International Tables Vol C Tables 4.2.6.8 and 6.1.1.4'
H H 0.0000 0.0000 'International Tables Vol C Tables 4.2.6.8 and 6.1.1.4'
N N 0.0061 0.0033 'International Tables Vol C Tables 4.2.6.8 and 6.1.1.4'
O O 0.0106 0.0060 'International Tables Vol C Tables 4.2.6.8 and 6.1.1.4'
Cu Cu 0.3201 1.2651 'International Tables Vol C Tables 4.2.6.8 and 6.1.1.4'

loop_
_geom_angle_atom_site_label_1
_geom_angle_atom_site_label_2
_geom_angle_atom_site_label_3
_geom_angle
_geom_angle_site_symmetry_1
_geom_angle_site_symmetry_3
O6 Cu1 O1 171.30(8) . .
O6 Cu1 N2 89.72(10) . 1_455
O1 Cu1 N2 91.32(10) . 1_455
O6 Cu1 N3 88.11(9) . .
O1 Cu1 N3 88.61(9) . .
N2 Cu1 N3 164.62(10) 1_455 .
O6 Cu1 N1 95.87(9) . 4_566
O1 Cu1 N1 92.53(9) . 4_566
N2 Cu1 N1 98.31(11) 1_455 4_566
N3 Cu1 N1 97.05(10) . 4_566
N3 Cu2 O4 93.72(18) . .
N3 Cu2 N6 172.68(11) . 4_575
O4 Cu2 N6 93.60(18) . 4_575
N3 Cu2 O4' 92.9(5) . .
O4 Cu2 O4' 39.3(5) . .
N6 Cu2 O4' 93.0(5) 4_575 .
N3 Cu2 O2 88.38(9) . .
O4 Cu2 O2 144.1(2) . .
N6 Cu2 O2 85.82(9) 4_575 .
O4' Cu2 O2 104.8(5) . .
N3 Cu2 O5 86.64(9) . .
O4 Cu2 O5 105.9(2) . .
N6 Cu2 O5 91.14(9) 4_575 .
O4' Cu2 O5 145.1(5) . .
O2 Cu2 O5 110.04(8) . .
N3 Cu2 C24 93.1(2) . .
O4 Cu2 C24 27.3(3) . .
N6 Cu2 C24 93.5(2) 4_575 .
O4' Cu2 C24 12.0(6) . .
O2 Cu2 C24 116.8(3) . .
O5 Cu2 C24 133.1(3) . .
N1 C1 C2 120.8(13) . .
C3 C2 C1 123(2) . .
C2 C3 C4 117(2) . .
C2 C3 C6 125(2) . .
C4 C3 C6 118.2(19) . .
C5 C4 C3 118(2) . .
C4 C5 N1 125(2) . .
C7 C6 C11 127(2) . .
C7 C6 C3 114(2) . .
C11 C6 C3 119(3) . .
C6 C7 C8 118.5(17) . .
C7 C8 C9 119.0(15) . .
C10 C9 C8 116(2) . .
C10 C9 C12 127(2) . .
C8 C9 C12 114.6(16) . .
C9 C10 C11 126.9(18) . .
C6 C11 C10 110(3) . .
N2 C13 C14 124.9(8) . .
C15 C14 C13 115.9(9) . .
C16 C15 C14 118.2(9) . .
C16 C15 C18 123.8(10) . .
C14 C15 C18 117.8(10) . .
C15 C16 C17 121.3(7) . .
N2 C17 C16 122.7(6) . .
C23 C18 C19 120.6(13) . .
C23 C18 C15 120.4(14) . .
C19 C18 C15 119.0(17) . .
C20 C19 C18 121.0(17) . .
C19 C20 C21 121(3) . .
C20 C21 C22 120(3) . .
C20 C21 C24 116.2(18) . .
C22 C21 C24 124(2) . .
C21 C22 C23 119(2) . .
C18 C23 C22 118.7(14) . .
O4 C24 O3 127.6(13) . .
O4 C24 C21 112.1(13) . .
O3 C24 C21 120.3(14) . .
O4 C24 Cu2 48.9(7) . .
O3 C24 Cu2 78.8(8) . .
C21 C24 Cu2 160.6(12) . .
C24 O4 Cu2 103.8(7) . .
N1 C1' C2' 126.1(16) . .
C1' C2' C3' 118(2) . .
C6' C3' C4' 132(4) . .
C6' C3' C2' 113(3) . .
C4' C3' C2' 114(3) . .
C3' C4' C5' 124(3) . .
N1 C5' C4' 120(2) . .
C3' C6' C11' 123(4) . .
C3' C6' C7' 129(4) . .
C11' C6' C7' 108(3) . .
C8' C7' C6' 125.2(19) . .
C9' C8' C7' 119.1(16) . .
C8' C9' C10' 119.2(18) . .
C8' C9' C12 123.0(16) . .
C10' C9' C12 115(2) . .
C11' C10' C9' 111(2) . .
C10' C11' C6' 132(3) . .
C14' C13' N2 121.2(19) . .
C13' C14' C15' 122(2) . .
C16' C15' C14' 115(2) . .
C16' C15' C18' 124(2) . .
C14' C15' C18' 118(2) . .
C15' C16' C17' 121.2(17) . .
N2 C17' C16' 123.2(14) . .
C19' C18' C23' 117(3) . .
C19' C18' C15' 124(3) . .
C23' C18' C15' 119(3) . .
C18' C19' C20' 122(3) . .
C19' C20' C21' 118(6) . .
C22' C21' C20' 119(7) . .
C22' C21' C24' 105(5) . .
C20' C21' C24' 135(4) . .
C23' C22' C21' 121(6) . .
C22' C23' C18' 122(4) . .
O4' C24' O3' 120(2) . .
O4' C24' C21' 108(3) . .
O3' C24' C21' 132(3) . .
C24' O4' Cu2 101.6(19) . .
O2 C12 O1 125.0(3) . .
O2 C12 C9 117.0(10) . .
O1 C12 C9 118.0(10) . .
O2 C12 C9' 123.8(10) . .
O1 C12 C9' 111.2(10) . .
C9 C12 C9' 7(2) . .
C12 O1 Cu1 114.79(17) . .
C12 O2 Cu2 126.71(18) . .
N6 C25 C26 123.2(3) . .
C25 C26 C27 120.2(3) . .
C28 C27 C26 115.9(3) . .
C28 C27 C30 122.8(3) . .
C26 C27 C30 121.2(3) . .
C29 C28 C27 121.1(3) . .
N6 C29 C28 122.0(3) . .
C35 C30 C31 116.6(3) . .
C35 C30 C27 121.5(3) . .
C31 C30 C27 121.9(3) . .
C32 C31 C30 122.4(3) . .
C33 C32 C31 121.2(3) . .
C32 C33 C34 118.5(3) . .
C32 C33 C36 123.3(3) . .
C34 C33 C36 118.1(3) . .
C35 C34 C33 120.0(3) . .
C30 C35 C34 121.2(3) . .
O6 C36 O5 125.6(3) . .
O6 C36 C33 117.0(2) . .
O5 C36 C33 117.4(3) . .
C36 O5 Cu2 127.10(18) . .
C36 O6 Cu1 120.90(17) . .
C1' N1 C5 108.9(11) . .
C1' N1 C1 27.3(7) . .
C5 N1 C1 116.7(13) . .
C1' N1 C5' 116.7(13) . .
C5 N1 C5' 21.9(14) . .
C1 N1 C5' 113.4(14) . .
C1' N1 Cu1 120.1(8) . 4_565
C5 N1 Cu1 124.9(10) . 4_565
C1 N1 Cu1 118.3(7) . 4_565
C5' N1 Cu1 123.0(11) . 4_565
C13 N2 C17 116.8(6) . .
C13 N2 C17' 102.9(9) . .
C17 N2 C17' 38.9(7) . .
C13 N2 C13' 33.4(8) . .
C17 N2 C13' 106.7(11) . .
C17' N2 C13' 116.1(13) . .
C13 N2 Cu1 120.4(5) . 1_655
C17 N2 Cu1 122.8(4) . 1_655
C17' N2 Cu1 122.9(8) . 1_655
C13' N2 Cu1 120.6(10) . 1_655
N4 N3 Cu2 123.3(2) . .
N4 N3 Cu1 120.7(2) . .
Cu2 N3 Cu1 101.11(11) . .
N5 N4 N3 179.0(5) . .
C29 N6 C25 117.4(2) . .
C29 N6 Cu2 122.6(2) . 4_576
C25 N6 Cu2 119.9(2) . 4_576

loop_
_geom_bond_atom_site_label_1
_geom_bond_atom_site_label_2
_geom_bond_distance
_geom_bond_site_symmetry_2
Cu1 O6 1.9190(17) .
Cu1 O1 1.9469(17) .
Cu1 N2 2.032(3) 1_455
Cu1 N3 2.039(3) .
Cu1 N1 2.188(2) 4_566
Cu2 N3 1.953(2) .
Cu2 O4 1.955(7) .
Cu2 N6 1.985(2) 4_575
Cu2 O4' 2.02(3) .
Cu2 O2 2.174(2) .
Cu2 O5 2.195(2) .
Cu2 C24 2.518(16) .
C1 N1 1.356(16) .
C1 C2 1.37(2) .
C2 C3 1.26(3) .
C3 C4 1.51(4) .
C3 C6 1.63(4) .
C4 C5 1.27(3) .
C5 N1 1.35(2) .
C6 C7 1.33(4) .
C6 C11 1.40(5) .
C7 C8 1.35(2) .
C8 C9 1.48(3) .
C9 C10 1.25(2) .
C9 C12 1.50(2) .
C10 C11 1.44(3) .
C13 N2 1.309(11) .
C13 C14 1.426(12) .
C14 C15 1.405(13) .
C15 C16 1.335(12) .
C15 C18 1.500(10) .
C16 C17 1.388(9) .
C17 N2 1.319(7) .
C18 C23 1.355(13) .
C18 C19 1.403(12) .
C19 C20 1.345(15) .
C20 C21 1.358(12) .
C21 C22 1.415(13) .
C21 C24 1.62(4) .
C22 C23 1.43(2) .
C24 O4 1.188(18) .
C24 O3 1.191(13) .
C1' N1 1.344(18) .
C1' C2' 1.38(3) .
C2' C3' 1.51(4) .
C3' C6' 1.26(5) .
C3' C4' 1.31(5) .
C4' C5' 1.46(3) .
C5' N1 1.36(3) .
C6' C11' 1.40(5) .
C6' C7' 1.47(5) .
C7' C8' 1.42(2) .
C8' C9' 1.33(4) .
C9' C10' 1.51(3) .
C9' C12 1.53(2) .
C10' C11' 1.36(4) .
C13' C14' 1.33(3) .
C13' N2 1.39(2) .
C14' C15' 1.412(19) .
C15' C16' 1.346(19) .
C15' C18' 1.527(18) .
C16' C17' 1.37(2) .
C17' N2 1.330(15) .
C18' C19' 1.336(18) .
C18' C23' 1.408(19) .
C19' C20' 1.39(2) .
C20' C21' 1.407(19) .
C21' C22' 1.35(2) .
C21' C24' 1.52(9) .
C22' C23' 1.31(6) .
C24' O4' 1.30(3) .
C24' O3' 1.32(3) .
C12 O2 1.252(3) .
C12 O1 1.270(3) .
C25 N6 1.340(4) .
C25 C26 1.362(4) .
C26 C27 1.399(4) .
C27 C28 1.379(4) .
C27 C30 1.455(4) .
C28 C29 1.378(4) .
C29 N6 1.339(4) .
C30 C35 1.356(4) .
C30 C31 1.396(4) .
C31 C32 1.372(4) .
C32 C33 1.325(4) .
C33 C34 1.405(4) .
C33 C36 1.506(4) .
C34 C35 1.401(4) .
C36 O6 1.263(3) .
C36 O5 1.264(3) .
N1 Cu1 2.188(2) 4_565
N2 Cu1 2.032(3) 1_655
N3 N4 1.177(3) .
N4 N5 1.125(4) .
N6 Cu2 1.985(2) 4_576
